data_1508102
loop_
_publ_author_name
'Spruell, Jason M.'
'Coskun, Ali'
'Friedman, Douglas C.'
'Forgan, Ross S.'
'Sarjeant, Amy A.'
'Trabolsi, Ali'
'Fahrenbach, Albert C.'
'Barin, Gokhan'
'Paxton, Walter F.'
'Dey, Sanjeev K.'
'Olson, Mark A.'
'Ben\'itez, Diego'
'Tkatchouk, Ekaterina'
'Colvin, Michael T.'
'Carmielli, Raanan'
'Caldwell, Stuart T.'
'Rosair, Georgina M.'
'Hewage, Shanika Gunatilaka'
'Duclairoir, Florence'
'Seymour, Jennifer L.'
'Slawin, Alexandra M. Z.'
'Goddard, 3rd, William A'
'Wasielewski, Michael R.'
'Cooke, Graeme'
'Stoddart, J. Fraser'

_publ_section_title
;
 Highly stable tetrathiafulvalene radical dimers in [3]catenanes.
;
_journal_issue 10
_journal_name_full 'Nature chemistry'
_journal_page_first 870
_journal_page_last 879
_journal_paper_doi 10.1038/nchem.749
_journal_volume 2
_journal_year 2010
_chemical_formula_moiety 'C100 H108 N4 O16 S8, 4(P F6),3(C2 H3 N)'
_chemical_formula_sum 'C106 H117 F24 N7 O16 P4 S8'
_chemical_formula_weight 2581.43
_chemical_name_systematic
; 
 ? 
;
_space_group_IT_number 2
_symmetry_cell_setting triclinic
_symmetry_space_group_name_Hall '-P 1'
_symmetry_space_group_name_H-M 'P -1'
_atom_sites_solution_hydrogens geom
_atom_sites_solution_primary direct
_atom_sites_solution_secondary difmap
_audit_creation_method SHELXL-97
_cell_angle_alpha 86.784(13)
_cell_angle_beta 87.155(15)
_cell_angle_gamma 75.382(13)
_cell_formula_units_Z 1
_cell_length_a 11.144(4)
_cell_length_b 14.355(5)
_cell_length_c 19.592(8)
_cell_measurement_reflns_used 6846
_cell_measurement_temperature 93(2)
_cell_measurement_theta_max 27.7989
_cell_measurement_theta_min 2.4943
_cell_volume 3026(2)
_computing_cell_refinement 'CrystalClear (Rigaku Corp., 2004)'
_computing_data_collection 'CrystalClear (Rigaku Corp., 2004)'
_computing_data_reduction 'CrystalClear (Rigaku Corp., 2004)'
_computing_molecular_graphics 'Bruker SHELXTL'
_computing_publication_material 'Bruker SHELXTL'
_computing_structure_refinement 'SHELXL-97 (Sheldrick, 1997)'
_computing_structure_solution 'SHELXS-97 (Sheldrick, 1990)'
_diffrn_ambient_temperature 93(2)
_diffrn_measured_fraction_theta_full 0.994
_diffrn_measured_fraction_theta_max 0.992
_diffrn_measurement_device_type CCD
_diffrn_measurement_method '\w scans'
_diffrn_radiation_monochromator confocal
_diffrn_radiation_source 'rotating anode'
_diffrn_radiation_type MoK\a
_diffrn_radiation_wavelength 0.71073
_diffrn_reflns_av_R_equivalents 0.0423
_diffrn_reflns_av_sigmaI/netI 0.0466
_diffrn_reflns_limit_h_max 13
_diffrn_reflns_limit_h_min -13
_diffrn_reflns_limit_k_max 17
_diffrn_reflns_limit_k_min -16
_diffrn_reflns_limit_l_max 23
_diffrn_reflns_limit_l_min -23
_diffrn_reflns_number 31332
_diffrn_reflns_theta_full 25.00
_diffrn_reflns_theta_max 25.46
_diffrn_reflns_theta_min 2.60
_exptl_absorpt_coefficient_mu 0.300
_exptl_absorpt_correction_T_max 1.0000
_exptl_absorpt_correction_T_min 0.9547
_exptl_absorpt_correction_type multi-scan
_exptl_absorpt_process_details 'Jacobson, R. (1998) Private communication'
_exptl_crystal_colour Green
_exptl_crystal_density_diffrn 1.417
_exptl_crystal_density_method 'not measured'
_exptl_crystal_description Platelet
_exptl_crystal_F_000 1334
_exptl_crystal_size_max 0.1500
_exptl_crystal_size_mid 0.1000
_exptl_crystal_size_min 0.0200
_refine_diff_density_max 1.275
_refine_diff_density_min -0.587
_refine_diff_density_rms 0.121
_refine_ls_extinction_method none
_refine_ls_goodness_of_fit_ref 1.804
_refine_ls_hydrogen_treatment constr
_refine_ls_matrix_type full
_refine_ls_number_parameters 760
_refine_ls_number_reflns 11131
_refine_ls_number_restraints 42
_refine_ls_restrained_S_all 1.803
_refine_ls_R_factor_all 0.2382
_refine_ls_R_factor_gt 0.1986
_refine_ls_shift/su_max 0.081
_refine_ls_shift/su_mean 0.009
_refine_ls_structure_factor_coef Fsqd
_refine_ls_weighting_details 'calc w=1/[\s^2^(Fo^2^)+(0.2000P)^2^+0.0000P] where P=(Fo^2^+2Fc^2^)/3'
_refine_ls_weighting_scheme calc
_refine_ls_wR_factor_gt 0.4989
_refine_ls_wR_factor_ref 0.5256
_reflns_number_gt 6983
_reflns_number_total 11131
_reflns_threshold_expression >2sigma(I)
_cod_data_source_file nchem.749-s4.cif
_cod_data_source_block 1.4PF6.3MeCN
_cod_depositor_comments
;
The following automatic conversions were performed:

'_symmetry_cell_setting' value 'Triclinic' changed to 'triclinic'
according to /home/saulius/struct/CIF-dictionaries/cif_core.dic
dictionary named 'cif_core.dic' version 2.4.1 from 2010-06-29.

Automatic conversion script
Id: cif_fix_values 1891 2012-01-12 08:04:46Z andrius 
;
_cod_original_cell_volume 3025.7(19)
_cod_original_sg_symbol_H-M P-1
_cod_database_code 1508102

loop_
_symmetry_equiv_pos_as_xyz
'x, y, z'
'-x, -y, -z'

loop_
_atom_site_label
_atom_site_type_symbol
_atom_site_fract_x
_atom_site_fract_y
_atom_site_fract_z
_atom_site_U_iso_or_equiv
_atom_site_adp_type
_atom_site_occupancy
_atom_site_symmetry_multiplicity
_atom_site_calc_flag
_atom_site_refinement_flags
N1 N 0.3439(4) -0.2780(3) 0.29588(18) 0.0815(12) Uani 1 1 d .
C2 C 0.2476(5) -0.2409(4) 0.2566(3) 0.0948(17) Uani 1 1 d .
H2A H 0.2007 -0.2811 0.2400 0.114 Uiso 1 1 calc R
C3 C 0.2175(5) -0.1439(4) 0.2408(3) 0.0908(16) Uani 1 1 d .
H3A H 0.1482 -0.1163 0.2135 0.109 Uiso 1 1 calc R
C4 C 0.2882(5) -0.0853(4) 0.2646(2) 0.0834(15) Uani 1 1 d .
C5 C 0.3885(4) -0.1297(3) 0.3040(2) 0.0787(13) Uani 1 1 d .
H5A H 0.4405 -0.0927 0.3196 0.094 Uiso 1 1 calc R
C6 C 0.4135(5) -0.2272(4) 0.3207(3) 0.0919(17) Uani 1 1 d .
H6A H 0.4797 -0.2571 0.3496 0.110 Uiso 1 1 calc R
C7 C 0.2535(4) 0.0205(3) 0.2522(2) 0.0808(14) Uani 1 1 d .
C8 C 0.1653(5) 0.0626(4) 0.2038(3) 0.0951(17) Uani 1 1 d .
H8A H 0.1317 0.0237 0.1763 0.114 Uiso 1 1 calc R
C9 C 0.1281(5) 0.1618(4) 0.1969(3) 0.0983(18) Uani 1 1 d .
H9A H 0.0672 0.1913 0.1648 0.118 Uiso 1 1 calc R
N10 N 0.1757(3) 0.2162(3) 0.23400(19) 0.0783(11) Uani 1 1 d .
C11 C 0.2578(5) 0.1750(4) 0.2789(3) 0.1025(19) Uani 1 1 d .
H11A H 0.2903 0.2157 0.3055 0.123 Uiso 1 1 calc R
C12 C 0.2988(4) 0.0812(4) 0.2901(3) 0.0919(17) Uani 1 1 d .
H12A H 0.3585 0.0559 0.3238 0.110 Uiso 1 1 calc R
C13 C 0.1213(5) 0.3237(3) 0.2318(2) 0.0883(16) Uani 1 1 d .
H13A H 0.0698 0.3435 0.1912 0.106 Uiso 1 1 calc R
H13B H 0.1888 0.3575 0.2285 0.106 Uiso 1 1 calc R
C14 C 0.0426(4) 0.3501(3) 0.2964(2) 0.0780(13) Uani 1 1 d .
C15 C -0.0692(5) 0.3215(4) 0.3043(3) 0.0939(17) Uani 1 1 d .
H15A H -0.0979 0.2926 0.2680 0.113 Uiso 1 1 calc R
C16 C -0.1377(4) 0.3361(3) 0.3663(2) 0.0789(14) Uani 1 1 d .
H16A H -0.2153 0.3198 0.3714 0.095 Uiso 1 1 calc R
C17 C -0.0929(4) 0.3742(3) 0.4205(2) 0.0720(13) Uani 1 1 d .
C18 C 0.0134(4) 0.4031(3) 0.4115(3) 0.0810(14) Uani 1 1 d .
H18A H 0.0414 0.4324 0.4479 0.097 Uiso 1 1 calc R
C19 C 0.0833(4) 0.3907(3) 0.3498(2) 0.0781(14) Uani 1 1 d .
H19A H 0.1586 0.4104 0.3448 0.094 Uiso 1 1 calc R
C20 C -0.1652(4) 0.3870(3) 0.4878(2) 0.0741(13) Uani 1 1 d .
C21 C -0.2955(4) 0.4026(3) 0.4907(2) 0.0772(13) Uani 1 1 d .
H21A H -0.3402 0.4121 0.4498 0.093 Uiso 1 1 calc R
C22 C -0.3578(4) 0.4038(3) 0.5539(2) 0.0767(13) Uani 1 1 d .
H22A H -0.4453 0.4123 0.5553 0.092 Uiso 1 1 calc R
C23 C -0.2976(4) 0.3932(3) 0.6143(2) 0.0715(12) Uani 1 1 d .
C24 C -0.1729(5) 0.3807(3) 0.6105(2) 0.0871(15) Uani 1 1 d .
H24A H -0.1301 0.3745 0.6519 0.105 Uiso 1 1 calc R
C25 C -0.1042(4) 0.3765(3) 0.5486(2) 0.0780(14) Uani 1 1 d .
H25A H -0.0166 0.3664 0.5484 0.094 Uiso 1 1 calc R
C26 C -0.3670(5) 0.3860(4) 0.6811(3) 0.0925(16) Uani 1 1 d .
H26A H -0.4568 0.4145 0.6757 0.111 Uiso 1 1 calc R
H26B H -0.3376 0.4216 0.7160 0.111 Uiso 1 1 calc R
C31 C -0.1908(13) -0.0056(7) 0.2745(6) 0.322(9) Uani 1 1 d D
S32 S -0.1244(3) 0.06032(19) 0.33397(15) 0.2253(14) Uani 1 1 d .
C33 C -0.0181(8) -0.0607(7) 0.3706(4) 0.186(3) Uani 1 1 d .
S34 S -0.0460(3) -0.1509(2) 0.34843(17) 0.2012(12) Uani 1 1 d .
C35 C -0.1468(10) -0.1064(7) 0.2868(7) 0.217(5) Uani 1 1 d D
H35A H -0.1746 -0.1493 0.2598 0.261 Uiso 1 1 calc R
C36 C 0.0710(8) -0.0282(4) 0.4085(4) 0.189(3) Uani 1 1 d .
S37 S 0.1799(3) -0.13872(18) 0.44559(14) 0.1824(10) Uani 1 1 d .
C38 C 0.2774(7) -0.0953(6) 0.4804(3) 0.154(3) Uani 1 1 d D
C39 C 0.2332(9) 0.0133(10) 0.4800(5) 0.315(11) Uani 1 1 d D
H39A H 0.2772 0.0490 0.5040 0.378 Uiso 1 1 calc R
S40 S 0.1025(3) 0.0734(2) 0.43596(16) 0.2490(14) Uani 1 1 d .
C41 C 0.3892(12) -0.1239(11) 0.5180(5) 0.308(9) Uani 1 1 d D
H41A H 0.4122 -0.0669 0.5344 0.369 Uiso 1 1 calc R
H41B H 0.3789 -0.1671 0.5579 0.369 Uiso 1 1 calc R
O42 O 0.4851(6) -0.1754(5) 0.4682(3) 0.188(3) Uani 1 1 d .
C43 C 0.5778(9) -0.2257(13) 0.4919(6) 0.330(8) Uani 1 1 d .
H43A H 0.5475 -0.2702 0.5249 0.396 Uiso 1 1 calc R
H43B H 0.6086 -0.1821 0.5201 0.396 Uiso 1 1 calc R
C44 C 0.6761(8) -0.2785(9) 0.4646(6) 0.219(5) Uani 1 1 d .
H44A H 0.7208 -0.3244 0.4999 0.263 Uiso 1 1 calc R
H44B H 0.7310 -0.2372 0.4473 0.263 Uiso 1 1 calc R
O45 O 0.6487(4) -0.3371(3) 0.4036(2) 0.1181(14) Uani 1 1 d .
C46 C 0.7519(5) -0.3715(4) 0.3608(4) 0.115(2) Uani 1 1 d .
H46A H 0.8192 -0.4130 0.3880 0.138 Uiso 1 1 calc R
H46B H 0.7820 -0.3165 0.3403 0.138 Uiso 1 1 calc R
C47 C 0.7225(5) -0.4270(4) 0.3060(3) 0.114(2) Uani 1 1 d .
H47A H 0.8004 -0.4629 0.2831 0.137 Uiso 1 1 calc R
H47B H 0.6781 -0.4744 0.3258 0.137 Uiso 1 1 calc R
O48 O 0.6488(3) -0.3657(3) 0.2580(2) 0.1090(13) Uani 1 1 d .
C49 C 0.6458(7) -0.4108(5) 0.1974(4) 0.138(3) Uani 1 1 d .
H49A H 0.7319 -0.4398 0.1810 0.166 Uiso 1 1 calc R
H49B H 0.6039 -0.4637 0.2065 0.166 Uiso 1 1 calc R
C50 C 0.5847(6) -0.3484(5) 0.1464(4) 0.128(2) Uani 1 1 d .
H50A H 0.6062 -0.3789 0.1018 0.153 Uiso 1 1 calc R
H50B H 0.6146 -0.2889 0.1443 0.153 Uiso 1 1 calc R
O51 O 0.4558(4) -0.3234(4) 0.1562(2) 0.1406(17) Uani 1 1 d .
C52 C 0.3829(7) -0.2625(5) 0.0949(3) 0.129(2) Uani 1 1 d .
H52A H 0.4103 -0.2946 0.0513 0.155 Uiso 1 1 calc R
H52B H 0.2926 -0.2561 0.1022 0.155 Uiso 1 1 calc R
C53 C 0.4092(9) -0.1688(7) 0.0925(4) 0.171(4) Uani 1 1 d .
C54 C 0.4219(6) -0.0859(7) 0.0914(3) 0.136(3) Uani 1 1 d .
C55 C 0.4479(9) 0.0089(6) 0.0942(4) 0.158(3) Uani 1 1 d .
C56 C 0.4419(10) 0.0866(7) 0.0992(5) 0.261(4) Uani 1 1 d .
C57 C 0.4475(8) 0.1808(7) 0.1029(5) 0.174(4) Uani 1 1 d .
H57A H 0.5054 0.1946 0.0660 0.209 Uiso 1 1 calc R
H57B H 0.4836 0.1874 0.1470 0.209 Uiso 1 1 calc R
O58 O 0.3260(6) 0.2571(5) 0.0972(3) 0.185(2) Uani 1 1 d .
C59 C 0.2752(12) 0.2822(9) 0.0302(4) 0.225(5) Uani 1 1 d .
H59A H 0.3385 0.2995 -0.0019 0.271 Uiso 1 1 calc R
H59B H 0.2516 0.2263 0.0125 0.271 Uiso 1 1 calc R
C60 C 0.1685(10) 0.3620(8) 0.0348(6) 0.206(5) Uani 1 1 d .
H60A H 0.1462 0.3944 -0.0104 0.247 Uiso 1 1 calc R
H60B H 0.1793 0.4096 0.0671 0.247 Uiso 1 1 calc R
O61 O 0.0771(7) 0.3081(5) 0.0617(3) 0.191(3) Uani 1 1 d .
C62 C -0.0469(11) 0.3749(7) 0.0567(6) 0.213(4) Uani 1 1 d .
H62A H -0.0529 0.4262 0.0894 0.255 Uiso 1 1 calc R
H62B H -0.0532 0.4060 0.0102 0.255 Uiso 1 1 calc R
C63 C -0.1515(15) 0.3348(11) 0.0696(13) 0.430(12) Uani 1 1 d .
H63A H -0.2225 0.3851 0.0873 0.516 Uiso 1 1 calc R
H63B H -0.1755 0.3138 0.0261 0.516 Uiso 1 1 calc R
O64 O -0.1274(6) 0.2603(6) 0.1145(3) 0.204(3) Uani 1 1 d .
C65 C -0.2064(14) 0.1847(10) 0.1108(7) 0.275(6) Uani 1 1 d .
H65A H -0.2947 0.2175 0.1040 0.331 Uiso 1 1 calc R
H65B H -0.1757 0.1417 0.0725 0.331 Uiso 1 1 calc R
C66 C -0.1930(9) 0.1311(8) 0.1743(7) 0.251(5) Uani 1 1 d .
H66A H -0.1056 0.0952 0.1807 0.302 Uiso 1 1 calc R
H66B H -0.2219 0.1734 0.2131 0.302 Uiso 1 1 calc R
O67 O -0.2639(12) 0.0726(8) 0.1681(6) 0.305(6) Uani 1 1 d .
C68 C -0.3166(11) 0.0488(10) 0.2469(9) 0.317(9) Uani 1 1 d D
H68A H -0.3543 0.1080 0.2716 0.380 Uiso 1 1 calc R
H68B H -0.3759 0.0077 0.2469 0.380 Uiso 1 1 calc R
P1 P 0.50839(14) 0.32745(12) 0.29760(9) 0.1060(5) Uani 1 1 d .
F1 F 0.6124(4) 0.2541(3) 0.3311(3) 0.203(2) Uani 1 1 d .
F2 F 0.3848(4) 0.4003(4) 0.2747(3) 0.194(2) Uani 1 1 d .
F3 F 0.5950(5) 0.3642(5) 0.2500(3) 0.238(2) Uani 1 1 d .
F4 F 0.4093(5) 0.2953(5) 0.3515(3) 0.206(2) Uani 1 1 d .
F5 F 0.5276(4) 0.3986(3) 0.3521(2) 0.1624(16) Uani 1 1 d .
F6 F 0.4844(4) 0.2618(3) 0.2421(2) 0.1467(15) Uani 1 1 d .
P2 P 0.02315(14) 0.62734(12) 0.17102(7) 0.0949(5) Uani 1 1 d .
F7 F 0.1508(3) 0.5800(3) 0.20675(18) 0.1253(13) Uani 1 1 d .
F8 F -0.1033(3) 0.6726(3) 0.1357(2) 0.1390(14) Uani 1 1 d .
F9 F 0.0709(4) 0.7168(4) 0.1492(3) 0.1949(18) Uani 1 1 d .
F10 F -0.0209(4) 0.5328(3) 0.1896(2) 0.1432(15) Uani 1 1 d .
F11 F 0.0815(4) 0.5823(5) 0.1024(2) 0.205(3) Uani 1 1 d .
F12 F -0.0361(4) 0.6692(3) 0.2396(2) 0.1461(15) Uani 1 1 d .
N70 N 0.3680(8) 0.4866(6) 0.1148(5) 0.2001(8) Uani 1 1 d U
C70 C 0.4661(11) 0.4393(10) 0.0792(7) 0.2326(8) Uani 1 1 d DU
C71 C 0.5867(12) 0.4075(12) 0.0480(9) 0.2923(8) Uani 1 1 d DU
H71A H 0.6379 0.4505 0.0592 0.439 Uiso 1 1 calc R
H71B H 0.5800 0.4085 -0.0017 0.439 Uiso 1 1 calc R
H71C H 0.6251 0.3418 0.0650 0.439 Uiso 1 1 calc R
N72 N 1.0681(11) 0.9350(9) 0.0811(7) 0.1399(8) Uani 0.50 1 d PU
C72 C 0.9828(11) 0.9195(10) 0.0671(8) 0.1310(8) Uani 0.50 1 d PDU
C73 C 0.8732(13) 0.8952(13) 0.0413(10) 0.1665(8) Uani 0.50 1 d PDU
H73A H 0.8896 0.8770 -0.0064 0.250 Uiso 0.50 1 calc PR
H73B H 0.8018 0.9512 0.0439 0.250 Uiso 0.50 1 calc PR
H73C H 0.8551 0.8412 0.0692 0.250 Uiso 0.50 1 calc PR

loop_
_atom_site_aniso_label
_atom_site_aniso_U_11
_atom_site_aniso_U_22
_atom_site_aniso_U_33
_atom_site_aniso_U_23
_atom_site_aniso_U_13
_atom_site_aniso_U_12
N1 0.094(2) 0.071(2) 0.060(2) -0.0014(17) 0.0197(19) 0.0110(18)
C2 0.114(4) 0.089(3) 0.073(3) -0.003(3) -0.004(3) -0.009(3)
C3 0.092(3) 0.084(3) 0.088(3) 0.009(3) -0.004(3) -0.008(2)
C4 0.092(3) 0.083(3) 0.062(3) 0.003(2) 0.011(2) 0.001(2)
C5 0.074(2) 0.080(3) 0.079(3) -0.016(2) -0.003(2) -0.011(2)
C6 0.085(3) 0.104(4) 0.071(3) -0.001(3) 0.000(3) 0.005(3)
C7 0.073(2) 0.074(3) 0.076(3) 0.008(2) 0.025(2) 0.009(2)
C8 0.118(4) 0.077(3) 0.078(3) -0.010(2) -0.009(3) 0.002(3)
C9 0.120(4) 0.096(3) 0.061(3) -0.001(3) -0.010(3) 0.006(3)
N10 0.096(2) 0.067(2) 0.062(2) 0.0018(17) 0.0171(19) -0.0050(18)
C11 0.088(3) 0.087(3) 0.133(5) -0.012(3) -0.002(3) -0.022(3)
C12 0.079(3) 0.078(3) 0.117(4) -0.003(3) -0.007(3) -0.017(2)
C13 0.108(3) 0.077(3) 0.065(3) 0.004(2) 0.014(3) -0.001(2)
C14 0.075(2) 0.081(3) 0.072(3) 0.007(2) 0.017(2) -0.014(2)
C15 0.115(4) 0.092(3) 0.061(3) 0.003(2) -0.006(3) 0.000(3)
C16 0.065(2) 0.093(3) 0.074(3) -0.004(2) 0.007(2) -0.013(2)
C17 0.066(2) 0.081(3) 0.058(2) -0.001(2) -0.007(2) 0.002(2)
C18 0.071(3) 0.088(3) 0.078(3) -0.004(2) 0.003(2) -0.008(2)
C19 0.067(2) 0.079(3) 0.083(3) 0.009(2) 0.017(2) -0.013(2)
C20 0.064(2) 0.074(2) 0.074(3) 0.006(2) 0.008(2) -0.0008(19)
C21 0.078(3) 0.082(3) 0.061(2) -0.002(2) -0.005(2) 0.001(2)
C22 0.053(2) 0.100(3) 0.068(3) -0.003(2) 0.012(2) -0.004(2)
C23 0.067(2) 0.067(2) 0.069(3) 0.002(2) 0.014(2) 0.0021(19)
C24 0.107(3) 0.084(3) 0.061(3) -0.008(2) -0.003(3) -0.006(3)
C25 0.072(2) 0.088(3) 0.061(2) -0.001(2) -0.011(2) 0.005(2)
C26 0.099(3) 0.088(3) 0.073(3) -0.002(2) 0.019(3) 0.006(3)
C31 0.44(2) 0.215(9) 0.216(12) -0.098(9) -0.026(13) 0.125(11)
S32 0.286(3) 0.1462(17) 0.165(2) 0.0287(15) 0.082(2) 0.0665(18)
C33 0.212(6) 0.207(7) 0.154(6) -0.073(5) 0.107(5) -0.088(6)
S34 0.181(2) 0.1590(19) 0.212(3) 0.0453(18) 0.046(2) 0.0316(17)
C35 0.185(8) 0.165(8) 0.254(13) 0.014(8) 0.016(9) 0.035(7)
C36 0.296(7) 0.077(3) 0.164(5) -0.021(3) 0.172(4) -0.020(4)
S37 0.2000(19) 0.1466(17) 0.1634(19) 0.0143(14) 0.0759(16) 0.0053(15)
C38 0.176(6) 0.195(7) 0.083(4) -0.036(4) 0.056(4) -0.039(5)
C39 0.132(7) 0.69(3) 0.089(6) -0.071(11) 0.035(5) -0.028(12)
S40 0.323(3) 0.153(2) 0.212(2) -0.0087(17) 0.162(2) 0.017(2)
C41 0.408(19) 0.351(16) 0.100(6) -0.078(8) 0.085(9) 0.020(15)
O42 0.198(5) 0.217(6) 0.142(5) -0.051(4) 0.013(4) -0.034(5)
C43 0.107(6) 0.63(2) 0.207(9) -0.229(11) -0.016(6) 0.032(11)
C44 0.107(5) 0.269(11) 0.236(11) 0.002(9) -0.050(6) 0.041(6)
O45 0.092(2) 0.139(3) 0.112(3) 0.004(3) -0.017(2) -0.007(2)
C46 0.074(3) 0.108(4) 0.145(6) 0.003(4) -0.007(3) 0.010(3)
C47 0.098(4) 0.100(4) 0.125(5) -0.003(4) 0.032(3) 0.003(3)
O48 0.096(2) 0.099(2) 0.111(3) -0.005(2) 0.030(2) 0.0089(19)
C49 0.112(4) 0.134(5) 0.155(6) -0.039(5) 0.038(4) -0.010(4)
C50 0.129(5) 0.139(5) 0.104(5) -0.024(4) 0.014(4) -0.013(4)
O51 0.122(3) 0.185(4) 0.115(3) -0.012(3) 0.029(3) -0.044(3)
C52 0.148(5) 0.145(5) 0.085(4) -0.005(4) 0.014(4) -0.021(4)
C53 0.219(8) 0.153(6) 0.108(5) 0.028(5) 0.061(5) -0.007(6)
C54 0.116(4) 0.199(7) 0.082(4) 0.014(5) 0.015(3) -0.027(5)
C55 0.243(7) 0.137(5) 0.088(4) -0.007(4) 0.063(5) -0.047(5)
C56 0.422(9) 0.199(6) 0.212(7) -0.104(6) 0.212(7) -0.190(6)
C57 0.151(6) 0.201(8) 0.171(8) -0.026(7) 0.042(6) -0.049(6)
O58 0.228(5) 0.224(6) 0.106(4) -0.015(4) 0.024(4) -0.066(5)
C59 0.354(12) 0.279(10) 0.081(5) -0.006(6) 0.031(7) -0.158(9)
C60 0.210(10) 0.209(10) 0.183(10) 0.034(8) -0.003(8) -0.034(8)
O61 0.233(6) 0.200(6) 0.121(4) 0.014(4) 0.001(4) -0.024(5)
C62 0.283(10) 0.140(7) 0.203(8) 0.038(6) -0.134(7) -0.016(7)
C63 0.249(12) 0.274(12) 0.73(3) 0.277(16) 0.030(17) -0.075(10)
O64 0.157(4) 0.258(7) 0.152(5) 0.057(5) -0.001(4) 0.020(5)
C65 0.339(14) 0.276(12) 0.239(12) 0.115(10) -0.096(11) -0.141(11)
C66 0.263(7) 0.244(8) 0.301(14) -0.077(9) 0.111(9) -0.173(6)
O67 0.340(11) 0.253(9) 0.311(12) -0.044(9) 0.076(10) -0.064(9)
C68 0.224(12) 0.252(12) 0.39(2) 0.137(13) 0.016(13) 0.066(10)
P1 0.0944(9) 0.1041(10) 0.1169(12) -0.0149(9) -0.0235(9) -0.0140(8)
F1 0.163(3) 0.131(3) 0.300(6) -0.008(4) -0.108(4) 0.011(3)
F2 0.153(3) 0.186(4) 0.215(4) -0.061(3) -0.090(3) 0.036(3)
F3 0.261(3) 0.382(5) 0.148(4) -0.012(4) 0.015(3) -0.230(3)
F4 0.200(3) 0.324(6) 0.133(4) -0.008(4) -0.038(3) -0.135(4)
F5 0.139(3) 0.182(3) 0.165(3) -0.064(3) -0.043(3) -0.020(3)
F6 0.149(3) 0.143(3) 0.150(3) -0.042(3) -0.006(3) -0.034(2)
P2 0.0965(9) 0.1156(10) 0.0646(8) 0.0054(7) -0.0024(7) -0.0140(8)
F7 0.103(2) 0.147(3) 0.102(2) -0.014(2) -0.0128(18) 0.0173(19)
F8 0.121(2) 0.153(3) 0.131(3) 0.032(2) -0.036(2) -0.014(2)
F9 0.187(3) 0.232(4) 0.187(4) 0.111(3) -0.085(3) -0.104(3)
F10 0.140(3) 0.111(2) 0.170(4) -0.014(2) -0.029(3) -0.009(2)
F11 0.135(3) 0.347(8) 0.102(3) -0.029(4) 0.013(3) -0.001(4)
F12 0.143(3) 0.166(3) 0.099(2) -0.030(2) -0.005(2) 0.024(3)
N70 0.2001(10) 0.2000(10) 0.2000(11) -0.0091(7) -0.0071(7) -0.0499(7)
C70 0.2325(10) 0.2326(10) 0.2324(11) -0.0104(7) -0.0084(7) -0.0581(7)
C71 0.2924(10) 0.2924(10) 0.2922(11) -0.0132(7) -0.0107(7) -0.0729(7)
N72 0.1400(10) 0.1399(10) 0.1399(11) -0.0063(7) -0.0056(7) -0.0350(7)
C72 0.1311(10) 0.1309(10) 0.1310(11) -0.0058(7) -0.0049(7) -0.0328(7)
C73 0.1666(10) 0.1665(10) 0.1665(11) -0.0074(7) -0.0062(7) -0.0417(7)

loop_
_atom_type_symbol
_atom_type_description
_atom_type_scat_dispersion_real
_atom_type_scat_dispersion_imag
_atom_type_scat_source
C C 0.0033 0.0016 'International Tables Vol C Tables 4.2.6.8 and 6.1.1.4'
H H 0.0000 0.0000 'International Tables Vol C Tables 4.2.6.8 and 6.1.1.4'
N N 0.0061 0.0033 'International Tables Vol C Tables 4.2.6.8 and 6.1.1.4'
O O 0.0106 0.0060 'International Tables Vol C Tables 4.2.6.8 and 6.1.1.4'
F F 0.0171 0.0103 'International Tables Vol C Tables 4.2.6.8 and 6.1.1.4'
P P 0.1023 0.0942 'International Tables Vol C Tables 4.2.6.8 and 6.1.1.4'
S S 0.1246 0.1234 'International Tables Vol C Tables 4.2.6.8 and 6.1.1.4'

loop_
_geom_angle_atom_site_label_1
_geom_angle_atom_site_label_2
_geom_angle_atom_site_label_3
_geom_angle
_geom_angle_site_symmetry_1
_geom_angle_site_symmetry_3
C6 N1 C2 124.2(4) . .
C6 N1 C26 118.3(4) . 2_556
C2 N1 C26 117.3(4) . 2_556
N1 C2 C3 118.8(5) . .
N1 C2 H2A 120.6 . .
C3 C2 H2A 120.6 . .
C2 C3 C4 120.4(5) . .
C2 C3 H3A 119.8 . .
C4 C3 H3A 119.8 . .
C5 C4 C3 117.2(4) . .
C5 C4 C7 120.9(5) . .
C3 C4 C7 121.8(4) . .
C6 C5 C4 120.7(5) . .
C6 C5 H5A 119.7 . .
C4 C5 H5A 119.7 . .
N1 C6 C5 118.6(5) . .
N1 C6 H6A 120.7 . .
C5 C6 H6A 120.7 . .
C12 C7 C8 117.6(4) . .
C12 C7 C4 122.3(4) . .
C8 C7 C4 120.0(5) . .
C9 C8 C7 118.7(5) . .
C9 C8 H8A 120.7 . .
C7 C8 H8A 120.7 . .
N10 C9 C8 121.0(5) . .
N10 C9 H9A 119.5 . .
C8 C9 H9A 119.5 . .
C11 N10 C9 119.1(4) . .
C11 N10 C13 120.8(4) . .
C9 N10 C13 119.5(4) . .
N10 C11 C12 124.9(6) . .
N10 C11 H11A 117.6 . .
C12 C11 H11A 117.6 . .
C11 C12 C7 118.7(5) . .
C11 C12 H12A 120.6 . .
C7 C12 H12A 120.6 . .
N10 C13 C14 108.8(4) . .
N10 C13 H13A 109.9 . .
C14 C13 H13A 109.9 . .
N10 C13 H13B 109.9 . .
C14 C13 H13B 109.9 . .
H13A C13 H13B 108.3 . .
C19 C14 C15 119.5(4) . .
C19 C14 C13 122.2(4) . .
C15 C14 C13 117.9(5) . .
C16 C15 C14 119.2(5) . .
C16 C15 H15A 120.4 . .
C14 C15 H15A 120.4 . .
C17 C16 C15 120.4(4) . .
C17 C16 H16A 119.8 . .
C15 C16 H16A 119.8 . .
C18 C17 C16 119.5(4) . .
C18 C17 C20 120.3(4) . .
C16 C17 C20 120.1(4) . .
C17 C18 C19 121.4(5) . .
C17 C18 H18A 119.3 . .
C19 C18 H18A 119.3 . .
C14 C19 C18 119.9(4) . .
C14 C19 H19A 120.1 . .
C18 C19 H19A 120.1 . .
C25 C20 C21 118.4(4) . .
C25 C20 C17 120.4(4) . .
C21 C20 C17 121.0(4) . .
C22 C21 C20 119.5(4) . .
C22 C21 H21A 120.3 . .
C20 C21 H21A 120.3 . .
C23 C22 C21 122.3(4) . .
C23 C22 H22A 118.9 . .
C21 C22 H22A 118.9 . .
C24 C23 C22 117.4(4) . .
C24 C23 C26 121.9(4) . .
C22 C23 C26 120.4(4) . .
C23 C24 C25 123.2(5) . .
C23 C24 H24A 118.4 . .
C25 C24 H24A 118.4 . .
C20 C25 C24 119.3(4) . .
C20 C25 H25A 120.4 . .
C24 C25 H25A 120.4 . .
C23 C26 N1 108.3(3) . 2_556
C23 C26 H26A 110.0 . .
N1 C26 H26A 110.0 2_556 .
C23 C26 H26B 110.0 . .
N1 C26 H26B 110.0 2_556 .
H26A C26 H26B 108.4 . .
C35 C31 C68 127.3(13) . .
C35 C31 S32 110.9(9) . .
C68 C31 S32 115.2(9) . .
C31 S32 C33 90.7(4) . .
C36 C33 S34 141.4(7) . .
C36 C33 S32 102.8(6) . .
S34 C33 S32 115.7(6) . .
C33 S34 C35 101.0(5) . .
C31 C35 S34 120.6(10) . .
C31 C35 H35A 119.7 . .
S34 C35 H35A 119.7 . .
C33 C36 S40 142.1(7) . .
C33 C36 S37 106.8(5) . .
S40 C36 S37 110.8(5) . .
C38 S37 C36 102.2(4) . .
C39 C38 C41 108.1(10) . .
C39 C38 S37 110.1(7) . .
C41 C38 S37 141.5(9) . .
C38 C39 S40 120.6(9) . .
C38 C39 H39A 119.7 . .
S40 C39 H39A 119.7 . .
C36 S40 C39 95.3(6) . .
O42 C41 C38 104.7(7) . .
O42 C41 H41A 110.8 . .
C38 C41 H41A 110.8 . .
O42 C41 H41B 110.8 . .
C38 C41 H41B 110.8 . .
H41A C41 H41B 108.9 . .
C43 O42 C41 116.4(8) . .
O42 C43 C44 132.5(12) . .
O42 C43 H43A 104.1 . .
C44 C43 H43A 104.1 . .
O42 C43 H43B 104.1 . .
C44 C43 H43B 104.1 . .
H43A C43 H43B 105.5 . .
C43 C44 O45 112.9(9) . .
C43 C44 H44A 109.0 . .
O45 C44 H44A 109.0 . .
C43 C44 H44B 109.0 . .
O45 C44 H44B 109.0 . .
H44A C44 H44B 107.8 . .
C46 O45 C44 113.4(5) . .
O45 C46 C47 111.4(5) . .
O45 C46 H46A 109.3 . .
C47 C46 H46A 109.3 . .
O45 C46 H46B 109.3 . .
C47 C46 H46B 109.3 . .
H46A C46 H46B 108.0 . .
O48 C47 C46 110.5(5) . .
O48 C47 H47A 109.6 . .
C46 C47 H47A 109.6 . .
O48 C47 H47B 109.6 . .
C46 C47 H47B 109.6 . .
H47A C47 H47B 108.1 . .
C49 O48 C47 111.9(5) . .
C50 C49 O48 112.9(6) . .
C50 C49 H49A 109.0 . .
O48 C49 H49A 109.0 . .
C50 C49 H49B 109.0 . .
O48 C49 H49B 109.0 . .
H49A C49 H49B 107.8 . .
C49 C50 O51 113.6(6) . .
C49 C50 H50A 108.8 . .
O51 C50 H50A 108.8 . .
C49 C50 H50B 108.8 . .
O51 C50 H50B 108.8 . .
H50A C50 H50B 107.7 . .
C50 O51 C52 114.8(5) . .
C53 C52 O51 107.2(6) . .
C53 C52 H52A 110.3 . .
O51 C52 H52A 110.3 . .
C53 C52 H52B 110.3 . .
O51 C52 H52B 110.3 . .
H52A C52 H52B 108.5 . .
C54 C53 C52 175.1(9) . .
C53 C54 C55 174.3(9) . .
C56 C55 C54 165.5(10) . .
C55 C56 C57 173.9(11) . .
C56 C57 O58 116.6(8) . .
C56 C57 H57A 108.1 . .
O58 C57 H57A 108.1 . .
C56 C57 H57B 108.1 . .
O58 C57 H57B 108.1 . .
H57A C57 H57B 107.3 . .
C59 O58 C57 118.2(7) . .
C60 C59 O58 109.4(9) . .
C60 C59 H59A 109.8 . .
O58 C59 H59A 109.8 . .
C60 C59 H59B 109.8 . .
O58 C59 H59B 109.8 . .
H59A C59 H59B 108.2 . .
C59 C60 O61 98.2(9) . .
C59 C60 H60A 112.1 . .
O61 C60 H60A 112.1 . .
C59 C60 H60B 112.1 . .
O61 C60 H60B 112.1 . .
H60A C60 H60B 109.8 . .
C62 O61 C60 106.9(8) . .
C63 C62 O61 117.0(9) . .
C63 C62 H62A 108.1 . .
O61 C62 H62A 108.1 . .
C63 C62 H62B 108.0 . .
O61 C62 H62B 108.0 . .
H62A C62 H62B 107.3 . .
O64 C63 C62 111.9(14) . .
O64 C63 H63A 109.2 . .
C62 C63 H63A 109.2 . .
O64 C63 H63B 109.2 . .
C62 C63 H63B 109.2 . .
H63A C63 H63B 107.9 . .
C63 O64 C65 116.8(12) . .
C66 C65 O64 106.1(11) . .
C66 C65 H65A 110.5 . .
O64 C65 H65A 110.5 . .
C66 C65 H65B 110.5 . .
O64 C65 H65B 110.5 . .
H65A C65 H65B 108.7 . .
O67 C66 C65 102.3(13) . .
O67 C66 H66A 111.3 . .
C65 C66 H66A 111.3 . .
O67 C66 H66B 111.3 . .
C65 C66 H66B 111.3 . .
H66A C66 H66B 109.2 . .
C66 O67 C68 106.7(12) . .
C31 C68 O67 96.5(10) . .
C31 C68 H68A 112.5 . .
O67 C68 H68A 112.5 . .
C31 C68 H68B 112.5 . .
O67 C68 H68B 112.5 . .
H68A C68 H68B 110.0 . .
F3 P1 F1 92.5(3) . .
F3 P1 F6 90.7(3) . .
F1 P1 F6 96.8(3) . .
F3 P1 F2 97.7(3) . .
F1 P1 F2 169.3(4) . .
F6 P1 F2 86.0(3) . .
F3 P1 F5 88.9(3) . .
F1 P1 F5 86.1(3) . .
F6 P1 F5 177.0(2) . .
F2 P1 F5 91.1(3) . .
F3 P1 F4 175.8(4) . .
F1 P1 F4 89.9(3) . .
F6 P1 F4 92.4(3) . .
F2 P1 F4 79.7(3) . .
F5 P1 F4 87.8(3) . .
F9 P2 F12 93.7(3) . .
F9 P2 F11 88.0(3) . .
F12 P2 F11 178.3(3) . .
F9 P2 F8 91.0(2) . .
F12 P2 F8 89.5(2) . .
F11 P2 F8 90.5(3) . .
F9 P2 F10 176.6(3) . .
F12 P2 F10 89.7(2) . .
F11 P2 F10 88.6(3) . .
F8 P2 F10 89.6(2) . .
F9 P2 F7 89.7(2) . .
F12 P2 F7 90.8(2) . .
F11 P2 F7 89.2(2) . .
F8 P2 F7 179.2(3) . .
F10 P2 F7 89.6(2) . .
N70 C70 C71 164.3(15) . .
C70 C71 H71A 109.5 . .
C70 C71 H71B 109.5 . .
H71A C71 H71B 109.5 . .
C70 C71 H71C 109.5 . .
H71A C71 H71C 109.5 . .
H71B C71 H71C 109.5 . .
N72 C72 C73 174.2(17) . .
C72 C73 H73A 109.5 . .
C72 C73 H73B 109.5 . .
H73A C73 H73B 109.5 . .
C72 C73 H73C 109.5 . .
H73A C73 H73C 109.5 . .
H73B C73 H73C 109.5 . .

loop_
_geom_bond_atom_site_label_1
_geom_bond_atom_site_label_2
_geom_bond_distance
_geom_bond_site_symmetry_2
N1 C6 1.316(7) .
N1 C2 1.331(6) .
N1 C26 1.551(6) 2_556
C2 C3 1.369(7) .
C2 H2A 0.9500 .
C3 C4 1.401(8) .
C3 H3A 0.9500 .
C4 C5 1.386(6) .
C4 C7 1.478(6) .
C5 C6 1.380(7) .
C5 H5A 0.9500 .
C6 H6A 0.9500 .
C7 C12 1.379(7) .
C7 C8 1.400(7) .
C8 C9 1.380(7) .
C8 H8A 0.9500 .
C9 N10 1.316(7) .
C9 H9A 0.9500 .
N10 C11 1.308(7) .
N10 C13 1.508(6) .
C11 C12 1.317(7) .
C11 H11A 0.9500 .
C12 H12A 0.9500 .
C13 C14 1.513(6) .
C13 H13A 0.9900 .
C13 H13B 0.9900 .
C14 C19 1.374(7) .
C14 C15 1.406(7) .
C15 C16 1.399(6) .
C15 H15A 0.9500 .
C16 C17 1.390(6) .
C16 H16A 0.9500 .
C17 C18 1.351(6) .
C17 C20 1.506(6) .
C18 C19 1.401(6) .
C18 H18A 0.9500 .
C19 H19A 0.9500 .
C20 C25 1.384(6) .
C20 C21 1.411(6) .
C21 C22 1.387(6) .
C21 H21A 0.9500 .
C22 C23 1.372(6) .
C22 H22A 0.9500 .
C23 C24 1.354(7) .
C23 C26 1.499(6) .
C24 C25 1.397(6) .
C24 H24A 0.9500 .
C25 H25A 0.9500 .
C26 N1 1.551(6) 2_556
C26 H26A 0.9900 .
C26 H26B 0.9900 .
C31 C35 1.416(12) .
C31 C68 1.531(14) .
C31 S32 1.834(14) .
S32 C33 1.960(10) .
C33 C36 1.449(13) .
C33 S34 1.497(10) .
S34 C35 1.678(12) .
C35 H35A 0.9500 .
C36 S40 1.705(8) .
C36 S37 1.872(8) .
S37 C38 1.581(9) .
C38 C39 1.511(13) .
C38 C41 1.436(12) .
C39 S40 1.736(11) .
C39 H39A 0.9500 .
C41 O42 1.490(11) .
C41 H41A 0.9900 .
C41 H41B 0.9900 .
O42 C43 1.198(13) .
C43 C44 1.276(13) .
C43 H43A 0.9900 .
C43 H43B 0.9900 .
C44 O45 1.583(13) .
C44 H44A 0.9900 .
C44 H44B 0.9900 .
O45 C46 1.391(7) .
C46 C47 1.469(9) .
C46 H46A 0.9900 .
C46 H46B 0.9900 .
C47 O48 1.398(7) .
C47 H47A 0.9900 .
C47 H47B 0.9900 .
O48 C49 1.390(9) .
C49 C50 1.387(10) .
C49 H49A 0.9900 .
C49 H49B 0.9900 .
C50 O51 1.395(8) .
C50 H50A 0.9900 .
C50 H50B 0.9900 .
O51 C52 1.577(8) .
C52 C53 1.445(12) .
C52 H52A 0.9900 .
C52 H52B 0.9900 .
C53 C54 1.233(13) .
C54 C55 1.466(13) .
C55 C56 1.110(12) .
C56 C57 1.376(13) .
C57 O58 1.516(10) .
C57 H57A 0.9900 .
C57 H57B 0.9900 .
O58 C59 1.446(11) .
C59 C60 1.432(15) .
C59 H59A 0.9900 .
C59 H59B 0.9900 .
C60 O61 1.487(13) .
C60 H60A 0.9900 .
C60 H60B 0.9900 .
O61 C62 1.474(12) .
C62 C63 1.431(18) .
C62 H62A 0.9900 .
C62 H62B 0.9900 .
C63 O64 1.327(17) .
C63 H63A 0.9900 .
C63 H63B 0.9900 .
O64 C65 1.567(16) .
C65 C66 1.419(17) .
C65 H65A 0.9900 .
C65 H65B 0.9900 .
C66 O67 1.304(15) .
C66 H66A 0.9900 .
C66 H66B 0.9900 .
O67 C68 1.673(18) .
C68 H68A 0.9900 .
C68 H68B 0.9900 .
P1 F3 1.481(5) .
P1 F1 1.505(5) .
P1 F6 1.553(5) .
P1 F2 1.573(4) .
P1 F5 1.576(5) .
P1 F4 1.622(6) .
P2 F9 1.541(5) .
P2 F12 1.551(4) .
P2 F11 1.565(5) .
P2 F8 1.572(4) .
P2 F10 1.573(4) .
P2 F7 1.592(4) .
N70 C70 1.321(14) .
C70 C71 1.424(13) .
C71 H71A 0.9800 .
C71 H71B 0.9800 .
C71 H71C 0.9800 .
N72 C72 1.082(16) .
C72 C73 1.471(15) .
C73 H73A 0.9800 .
C73 H73B 0.9800 .
C73 H73C 0.9800 .

loop_
_geom_torsion_atom_site_label_1
_geom_torsion_atom_site_label_2
_geom_torsion_atom_site_label_3
_geom_torsion_atom_site_label_4
_geom_torsion
_geom_torsion_site_symmetry_1
_geom_torsion_site_symmetry_4
C6 N1 C2 C3 -0.2(7) . .
C26 N1 C2 C3 173.9(4) 2_556 .
N1 C2 C3 C4 1.1(7) . .
C2 C3 C4 C5 0.2(7) . .
C2 C3 C4 C7 -176.0(4) . .
C3 C4 C5 C6 -2.4(7) . .
C7 C4 C5 C6 173.9(4) . .
C2 N1 C6 C5 -1.9(7) . .
C26 N1 C6 C5 -175.9(4) 2_556 .
C4 C5 C6 N1 3.2(7) . .
C5 C4 C7 C12 -14.8(7) . .
C3 C4 C7 C12 161.3(5) . .
C5 C4 C7 C8 169.8(4) . .
C3 C4 C7 C8 -14.1(7) . .
C12 C7 C8 C9 -0.3(7) . .
C4 C7 C8 C9 175.3(5) . .
C7 C8 C9 N10 1.1(8) . .
C8 C9 N10 C11 -1.3(8) . .
C8 C9 N10 C13 -172.1(5) . .
C9 N10 C11 C12 0.6(8) . .
C13 N10 C11 C12 171.3(5) . .
N10 C11 C12 C7 0.2(9) . .
C8 C7 C12 C11 -0.4(7) . .
C4 C7 C12 C11 -175.9(5) . .
C11 N10 C13 C14 -67.1(6) . .
C9 N10 C13 C14 103.6(5) . .
N10 C13 C14 C19 102.9(5) . .
N10 C13 C14 C15 -69.7(5) . .
C19 C14 C15 C16 0.7(7) . .
C13 C14 C15 C16 173.5(4) . .
C14 C15 C16 C17 -3.0(7) . .
C15 C16 C17 C18 4.4(7) . .
C15 C16 C17 C20 -178.2(4) . .
C16 C17 C18 C19 -3.5(7) . .
C20 C17 C18 C19 179.1(4) . .
C15 C14 C19 C18 0.2(6) . .
C13 C14 C19 C18 -172.3(4) . .
C17 C18 C19 C14 1.2(7) . .
C18 C17 C20 C25 -35.7(6) . .
C16 C17 C20 C25 146.9(4) . .
C18 C17 C20 C21 149.2(4) . .
C16 C17 C20 C21 -28.2(6) . .
C25 C20 C21 C22 -2.0(7) . .
C17 C20 C21 C22 173.2(4) . .
C20 C21 C22 C23 2.0(7) . .
C21 C22 C23 C24 -0.3(7) . .
C21 C22 C23 C26 -174.4(4) . .
C22 C23 C24 C25 -1.2(7) . .
C26 C23 C24 C25 172.7(5) . .
C21 C20 C25 C24 0.6(7) . .
C17 C20 C25 C24 -174.7(4) . .
C23 C24 C25 C20 1.1(7) . .
C24 C23 C26 N1 -75.4(6) . 2_556
C22 C23 C26 N1 98.4(5) . 2_556
C35 C31 S32 C33 5.5(10) . .
C68 C31 S32 C33 159.3(11) . .
C31 S32 C33 C36 165.8(6) . .
C31 S32 C33 S34 -10.2(6) . .
C36 C33 S34 C35 -163.5(10) . .
S32 C33 S34 C35 10.2(6) . .
C68 C31 C35 S34 -150.4(12) . .
S32 C31 C35 S34 -0.6(14) . .
C33 S34 C35 C31 -6.3(11) . .
S34 C33 C36 S40 -177.9(6) . .
S32 C33 C36 S40 7.9(11) . .
S34 C33 C36 S37 -5.2(12) . .
S32 C33 C36 S37 -179.4(3) . .
C33 C36 S37 C38 175.9(5) . .
S40 C36 S37 C38 -8.9(5) . .
C36 S37 C38 C39 9.1(6) . .
C36 S37 C38 C41 -178.5(10) . .
C41 C38 C39 S40 177.6(7) . .
S37 C38 C39 S40 -7.5(9) . .
C33 C36 S40 C39 177.2(9) . .
S37 C36 S40 C39 4.7(5) . .
C38 C39 S40 C36 1.1(8) . .
C39 C38 C41 O42 -120.3(9) . .
S37 C38 C41 O42 67.3(14) . .
C38 C41 O42 C43 -162.5(13) . .
C41 O42 C43 C44 -179.9(18) . .
O42 C43 C44 O45 -41(3) . .
C43 C44 O45 C46 161.9(11) . .
C44 O45 C46 C47 178.8(6) . .
O45 C46 C47 O48 72.2(7) . .
C46 C47 O48 C49 164.4(5) . .
C47 O48 C49 C50 -173.3(6) . .
O48 C49 C50 O51 -74.8(8) . .
C49 C50 O51 C52 -173.1(6) . .
C50 O51 C52 C53 -68.6(7) . .
O51 C52 C53 C54 -119(10) . .
C52 C53 C54 C55 136(9) . .
C53 C54 C55 C56 -134(7) . .
C54 C55 C56 C57 -172(9) . .
C55 C56 C57 O58 155(11) . .
C56 C57 O58 C59 -76.8(12) . .
C57 O58 C59 C60 -173.9(9) . .
O58 C59 C60 O61 -79.7(11) . .
C59 C60 O61 C62 -168.4(8) . .
C60 O61 C62 C63 170.5(14) . .
O61 C62 C63 O64 31(2) . .
C62 C63 O64 C65 -155.0(13) . .
C63 O64 C65 C66 -162.3(13) . .
O64 C65 C66 O67 178.0(9) . .
C65 C66 O67 C68 -150.6(10) . .
C35 C31 C68 O67 -105.1(14) . .
S32 C31 C68 O67 106.2(11) . .
C66 O67 C68 C31 -65.9(12) . .
